data_4089334
loop_
_publ_author_name
'Lu, Genliang'
'Portscheller, Janelle L.'
'Malinakova, Helena C.'

_publ_section_title
;
 Palladacycles with a Metal-Bonded sp3-Hybridized Carbon as Intermediates
 in the Synthesis of 2,2,3,4-Tetrasubstituted 2H-1-Benzopyrans and
 1,2-Dihydroquinolines. Effects of Auxiliary Ligands and Substitution at a
 Palladium-Bonded Tertiary Carbon
;
_journal_issue 5
_journal_name_full Organometallics
_journal_page_first 945
_journal_paper_doi 10.1021/om0491544
_journal_volume 24
_journal_year 2005
_chemical_formula_moiety 'C24 H25 N O7'
_chemical_formula_sum 'C24 H25 N O7'
_chemical_formula_weight 439.45
_space_group_IT_number 33
_space_group_name_Hall 'P 2c -2n'
_space_group_name_H-M_alt 'P n a 21'
_symmetry_cell_setting orthorhombic
_symmetry_space_group_name_H-M 'P n a 21'
_atom_sites_solution_hydrogens geom
_atom_sites_solution_primary direct
_atom_sites_solution_secondary difmap
_audit_creation_method SHELXL-97
_cell_angle_alpha 90.00
_cell_angle_beta 90.00
_cell_angle_gamma 90.00
_cell_formula_units_Z 8
_cell_length_a 17.474(5)
_cell_length_b 8.561(3)
_cell_length_c 29.440(9)
_cell_measurement_reflns_used 6233
_cell_measurement_temperature 100(2)
_cell_measurement_theta_max 26.00
_cell_measurement_theta_min 2.65
_cell_volume 4404(2)
_computing_cell_refinement 'Bruker SMART'
_computing_data_collection 'Bruker SMART'
_computing_data_reduction 'Bruker SAINT'
_computing_molecular_graphics 'SHELXTL (Sheldrick, 2000)'
_computing_publication_material 'SHELXTL (Sheldrick, 2000)'
_computing_structure_refinement 'SHELXTL (Sheldrick, 2000)'
_computing_structure_solution 'SHELXTL (Sheldrick, 2000)'
_diffrn_ambient_temperature 100(2)
_diffrn_measured_fraction_theta_full 1.000
_diffrn_measured_fraction_theta_max 1.000
_diffrn_measurement_device_type 'Bruker APEX'
_diffrn_measurement_method '\w scans'
_diffrn_radiation_monochromator graphite
_diffrn_radiation_source 'fine-focus sealed tube'
_diffrn_radiation_type MoK\a
_diffrn_radiation_wavelength 0.71073
_diffrn_reflns_av_R_equivalents 0.0291
_diffrn_reflns_av_sigmaI/netI 0.0266
_diffrn_reflns_limit_h_max 21
_diffrn_reflns_limit_h_min -21
_diffrn_reflns_limit_k_max 10
_diffrn_reflns_limit_k_min -10
_diffrn_reflns_limit_l_max 36
_diffrn_reflns_limit_l_min -36
_diffrn_reflns_number 34915
_diffrn_reflns_theta_full 26.00
_diffrn_reflns_theta_max 26.00
_diffrn_reflns_theta_min 2.33
_diffrn_standards_number 0
_exptl_absorpt_coefficient_mu 0.098
_exptl_absorpt_correction_T_max 0.994
_exptl_absorpt_correction_T_min 0.972
_exptl_absorpt_correction_type multi-scan
_exptl_absorpt_process_details 'SADABS (Sheldrick, 2002)'
_exptl_crystal_colour colorless
_exptl_crystal_density_diffrn 1.326
_exptl_crystal_density_method 'not measured'
_exptl_crystal_description plate
_exptl_crystal_F_000 1856
_exptl_crystal_size_max 0.27
_exptl_crystal_size_mid 0.26
_exptl_crystal_size_min 0.06
_refine_diff_density_max 0.234
_refine_diff_density_min -0.159
_refine_diff_density_rms 0.038
_refine_ls_abs_structure_details 'Flack H D (1983), Acta Cryst. A39, 876-881'
_refine_ls_abs_structure_Flack 0.8(5)
_refine_ls_extinction_method none
_refine_ls_goodness_of_fit_ref 1.004
_refine_ls_hydrogen_treatment mixed
_refine_ls_matrix_type full
_refine_ls_number_parameters 596
_refine_ls_number_reflns 8654
_refine_ls_number_restraints 52
_refine_ls_restrained_S_all 1.003
_refine_ls_R_factor_all 0.0364
_refine_ls_R_factor_gt 0.0326
_refine_ls_shift/su_max 0.001
_refine_ls_shift/su_mean 0.000
_refine_ls_structure_factor_coef Fsqd
_refine_ls_weighting_details 'calc w=1/[\s^2^(Fo^2^)+(0.0600P)^2^+0.2900P] where P=(Fo^2^+2Fc^2^)/3'
_refine_ls_weighting_scheme calc
_refine_ls_wR_factor_gt 0.0846
_refine_ls_wR_factor_ref 0.0873
_reflns_number_gt 7966
_reflns_number_total 8654
_reflns_threshold_expression I>2\s(I)
_cod_data_source_file om0491544si20041030_111302.cif
_cod_data_source_block compound_23
_cod_depositor_comments
;
The following automatic conversions were performed:

data item '_symmetry_cell_setting' value 'Orthorhombic' was changed
to 'orthorhombic' in accordance with the
/home/saulius/struct/COD-crude-data/automatic-downloads/DataCite-retrospective/ACS/depositions/lib/dictionaries/cif_core.dic
dictionary named 'cif_core.dic' version 2.4.2 last updated on
2011-04-26.

Automatic conversion script
Id: cif_fix_values 6909 2019-04-08 15:41:33Z antanas 

 Corrected the value of the '_refine_diff_density_rms' data item
 by removing an ASCII start of heading (SOH) symbol.

 Antanas Vaitkus,
 2019-12-11
;
_cod_database_code 4089334

loop_
_symmetry_equiv_pos_as_xyz
'x, y, z'
'-x, -y, z+1/2'
'x+1/2, -y+1/2, z'
'-x+1/2, y+1/2, z+1/2'

loop_
_atom_site_label
_atom_site_type_symbol
_atom_site_fract_x
_atom_site_fract_y
_atom_site_fract_z
_atom_site_U_iso_or_equiv
_atom_site_adp_type
_atom_site_occupancy
_atom_site_symmetry_multiplicity
_atom_site_calc_flag
_atom_site_refinement_flags
_atom_site_disorder_assembly
_atom_site_disorder_group
O1A O 0.57717(7) 0.18143(13) 0.37996(4) 0.0244(3) Uani 1 1 d . . .
O2A O 0.60074(7) 0.40288(14) 0.34140(4) 0.0239(3) Uani 1 1 d . . .
O3A O 0.45540(7) 0.02163(14) 0.42876(4) 0.0286(3) Uani 1 1 d . . .
O4A O 0.49105(7) 0.25766(14) 0.45477(4) 0.0241(3) Uani 1 1 d . . .
O5A O 0.30332(8) 0.20546(14) 0.45788(4) 0.0300(3) Uani 1 1 d . . .
O6A O 0.33577(7) 0.44426(13) 0.48231(4) 0.0244(3) Uani 1 1 d . . .
O7A O 0.10607(7) 0.90116(13) 0.43877(4) 0.0244(3) Uani 1 1 d . . .
N1A N 0.47928(8) 0.34238(15) 0.35947(5) 0.0183(3) Uani 1 1 d . . .
C1A C 0.42118(9) 0.25424(18) 0.38607(5) 0.0187(3) Uani 1 1 d . . .
C2A C 0.36736(9) 0.37585(18) 0.40725(5) 0.0181(3) Uani 1 1 d . . .
C3A C 0.34873(9) 0.50786(18) 0.38477(5) 0.0177(3) Uani 1 1 d . . .
C4A C 0.38537(9) 0.54116(18) 0.34115(5) 0.0186(3) Uani 1 1 d . . .
C5A C 0.35625(10) 0.6530(2) 0.31092(6) 0.0235(4) Uani 1 1 d . . .
H5A H 0.3127 0.7127 0.3194 0.028 Uiso 1 1 calc R . .
C6A C 0.38991(11) 0.6775(2) 0.26905(6) 0.0272(4) Uani 1 1 d . . .
H6A H 0.3704 0.7556 0.2492 0.033 Uiso 1 1 calc R . .
C7A C 0.45220(10) 0.5877(2) 0.25607(6) 0.0263(4) Uani 1 1 d . . .
H7A H 0.4747 0.6026 0.2270 0.032 Uiso 1 1 calc R . .
C8A C 0.48176(10) 0.4761(2) 0.28542(6) 0.0227(4) Uani 1 1 d . . .
H8A H 0.5239 0.4135 0.2762 0.027 Uiso 1 1 calc R . .
C9A C 0.45015(9) 0.45560(18) 0.32816(5) 0.0191(3) Uani 1 1 d . . .
C10A C 0.55463(9) 0.29874(18) 0.36140(5) 0.0189(3) Uani 1 1 d . . .
C11A C 0.67997(10) 0.3582(2) 0.34133(7) 0.0290(4) Uani 1 1 d . . .
H11A H 0.7103 0.4391 0.3261 0.043 Uiso 1 1 d R . .
H11B H 0.6859 0.2589 0.3251 0.043 Uiso 1 1 d R . .
H11C H 0.6978 0.3460 0.3727 0.043 Uiso 1 1 d R . .
C12A C 0.37778(9) 0.14125(19) 0.35538(6) 0.0216(3) Uani 1 1 d . . .
H12A H 0.3557 0.1987 0.3298 0.032 Uiso 1 1 d R . .
H12B H 0.3367 0.0910 0.3727 0.032 Uiso 1 1 d R . .
H12C H 0.4130 0.0614 0.3439 0.032 Uiso 1 1 d R . .
C13A C 0.45957(9) 0.16032(19) 0.42497(6) 0.0209(3) Uani 1 1 d . . .
C14A C 0.53436(12) 0.1820(2) 0.49124(7) 0.0331(4) Uani 1 1 d . . .
H14A H 0.5664 0.0969 0.4787 0.040 Uiso 1 1 calc R . .
H14B H 0.4989 0.1368 0.5140 0.040 Uiso 1 1 calc R . .
C15A C 0.58326(14) 0.3027(3) 0.51266(7) 0.0444(5) Uani 1 1 d . . .
H15A H 0.6141 0.2549 0.5368 0.067 Uiso 1 1 d R . .
H15B H 0.5509 0.3847 0.5257 0.067 Uiso 1 1 d R . .
H15C H 0.6172 0.3483 0.4897 0.067 Uiso 1 1 d R . .
C16A C 0.33109(9) 0.33219(18) 0.45119(5) 0.0200(3) Uani 1 1 d . . .
C17A C 0.29973(13) 0.4084(2) 0.52532(7) 0.0380(5) Uani 1 1 d . . .
H17A H 0.3053 0.4976 0.5459 0.057 Uiso 1 1 d R . .
H17B H 0.3242 0.3164 0.5387 0.057 Uiso 1 1 d R . .
H17C H 0.2453 0.3871 0.5204 0.057 Uiso 1 1 d R . .
C18A C 0.28543(9) 0.61130(18) 0.40068(5) 0.0184(3) Uani 1 1 d . . .
C19A C 0.21195(9) 0.55197(19) 0.40229(5) 0.0190(3) Uani 1 1 d . . .
H19A H 0.2036 0.4454 0.3947 0.023 Uiso 1 1 calc R . .
C20A C 0.14987(9) 0.64435(19) 0.41472(5) 0.0191(3) Uani 1 1 d . . .
H20A H 0.0997 0.6018 0.4154 0.023 Uiso 1 1 calc R . .
C21A C 0.16236(9) 0.79995(18) 0.42618(5) 0.0180(3) Uani 1 1 d . . .
C22A C 0.23638(10) 0.86055(19) 0.42532(6) 0.0211(3) Uani 1 1 d . . .
H22A H 0.2450 0.9663 0.4337 0.025 Uiso 1 1 calc R . .
C23A C 0.29731(9) 0.76777(19) 0.41237(5) 0.0198(3) Uani 1 1 d . . .
H23A H 0.3475 0.8104 0.4114 0.024 Uiso 1 1 calc R . .
C24A C 0.02902(10) 0.8499(2) 0.43365(6) 0.0270(4) Uani 1 1 d . . .
H24A H -0.0058 0.9317 0.4443 0.041 Uiso 1 1 d R . .
H24B H 0.0211 0.7548 0.4516 0.041 Uiso 1 1 d R . .
H24C H 0.0188 0.8278 0.4016 0.041 Uiso 1 1 d R . .
O1B O -0.05071(7) 0.18861(14) 0.17757(4) 0.0267(3) Uani 1 1 d . A .
O2B O -0.07527(6) 0.40991(14) 0.21588(4) 0.0246(3) Uani 1 1 d . A .
O3B O 0.07048(7) 0.03074(15) 0.12831(5) 0.0385(3) Uani 1 1 d . . .
O4B O 0.03919(8) 0.27055(16) 0.10265(4) 0.0338(3) Uani 1 1 d DU . .
O5B O 0.22369(8) 0.21025(14) 0.10103(4) 0.0293(3) Uani 1 1 d . A .
O6B O 0.19168(8) 0.45102(14) 0.07765(4) 0.0287(3) Uani 1 1 d . A .
O7B O 0.42201(7) 0.89887(13) 0.11694(4) 0.0252(3) Uani 1 1 d . A .
N1B N 0.04671(8) 0.34980(15) 0.19873(5) 0.0194(3) Uani 1 1 d . A .
C1B C 0.10473(9) 0.26087(18) 0.17249(5) 0.0192(3) Uani 1 1 d . . .
C2B C 0.15993(9) 0.38095(18) 0.15227(5) 0.0180(3) Uani 1 1 d . A .
C3B C 0.17810(9) 0.51343(18) 0.17436(5) 0.0182(3) Uani 1 1 d . . .
C4B C 0.14063(9) 0.54824(18) 0.21780(5) 0.0190(3) Uani 1 1 d . A .
C5B C 0.16917(9) 0.65920(19) 0.24812(6) 0.0228(4) Uani 1 1 d . . .
H5B H 0.2131 0.7184 0.2400 0.027 Uiso 1 1 calc R A .
C6B C 0.13466(11) 0.6846(2) 0.28976(6) 0.0273(4) Uani 1 1 d . A .
H6B H 0.1537 0.7628 0.3097 0.033 Uiso 1 1 calc R . .
C7B C 0.07223(10) 0.5951(2) 0.30212(6) 0.0248(4) Uani 1 1 d . . .
H7B H 0.0493 0.6103 0.3310 0.030 Uiso 1 1 calc R A .
C8B C 0.04275(10) 0.4839(2) 0.27296(6) 0.0230(3) Uani 1 1 d . A .
H8B H 0.0003 0.4219 0.2821 0.028 Uiso 1 1 calc R . .
C9B C 0.07528(9) 0.46274(18) 0.23012(5) 0.0180(3) Uani 1 1 d . . .
C10B C -0.02871(10) 0.30604(19) 0.19607(6) 0.0200(3) Uani 1 1 d . . .
C11B C -0.15454(10) 0.3651(2) 0.21558(7) 0.0290(4) Uani 1 1 d . . .
H11D H -0.1852 0.4466 0.2303 0.044 Uiso 1 1 d R A .
H11E H -0.1607 0.2665 0.2321 0.044 Uiso 1 1 d R . .
H11F H -0.1718 0.3517 0.1841 0.044 Uiso 1 1 d R . .
C12B C 0.14643(10) 0.14494(19) 0.20308(6) 0.0232(4) Uani 1 1 d . A .
H12D H 0.1690 0.2006 0.2289 0.035 Uiso 1 1 d R . .
H12E H 0.1870 0.0930 0.1858 0.035 Uiso 1 1 d R . .
H12F H 0.1101 0.0666 0.2142 0.035 Uiso 1 1 d R . .
C13B C 0.06754(10) 0.1699(2) 0.13287(6) 0.0268(4) Uani 1 1 d . A .
C14B C 0.0103(2) 0.2317(6) 0.05648(10) 0.0315(10) Uani 0.546(7) 1 d PDU A 1
H14C H 0.0267 0.3120 0.0343 0.038 Uiso 0.546(7) 1 calc PR A 1
H14D H 0.0303 0.1290 0.0465 0.038 Uiso 0.546(7) 1 calc PR A 1
C15B C -0.07394(19) 0.2276(6) 0.06001(14) 0.0326(10) Uani 0.546(7) 1 d PDU A 1
H15D H -0.0958 0.1947 0.0309 0.049 Uiso 0.546(7) 1 d PR A 1
H15E H -0.0930 0.3320 0.0677 0.049 Uiso 0.546(7) 1 d PR A 1
H15F H -0.0890 0.1535 0.0837 0.049 Uiso 0.546(7) 1 d PR A 1
C14' C -0.0080(3) 0.1757(4) 0.07027(16) 0.0259(11) Uani 0.454(7) 1 d PDU A 2
H14E H 0.0251 0.1168 0.0490 0.031 Uiso 0.454(7) 1 calc PR A 2
H14F H -0.0411 0.1011 0.0869 0.031 Uiso 0.454(7) 1 calc PR A 2
C15' C -0.0546(4) 0.2926(6) 0.04570(19) 0.0403(15) Uani 0.454(7) 1 d PDU A 2
H15G H -0.0840 0.2406 0.0217 0.060 Uiso 0.454(7) 1 d PR A 2
H15H H -0.0209 0.3713 0.0321 0.060 Uiso 0.454(7) 1 d PR A 2
H15I H -0.0899 0.3433 0.0670 0.060 Uiso 0.454(7) 1 d PR A 2
C16B C 0.19624(10) 0.33727(18) 0.10824(6) 0.0214(3) Uani 1 1 d . . .
C17B C 0.22429(16) 0.4156(3) 0.03360(7) 0.0469(6) Uani 1 1 d . . .
H17D H 0.2146 0.5026 0.0128 0.070 Uiso 1 1 d R A .
H17E H 0.2008 0.3203 0.0215 0.070 Uiso 1 1 d R . .
H17F H 0.2796 0.3999 0.0367 0.070 Uiso 1 1 d R . .
C18B C 0.24187(9) 0.61529(18) 0.15852(5) 0.0183(3) Uani 1 1 d . A .
C19B C 0.31559(9) 0.55602(19) 0.15752(5) 0.0196(3) Uani 1 1 d . . .
H19B H 0.3239 0.4508 0.1664 0.023 Uiso 1 1 calc R A .
C20B C 0.37766(9) 0.64563(19) 0.14388(6) 0.0206(3) Uani 1 1 d . A .
H20B H 0.4277 0.6024 0.1435 0.025 Uiso 1 1 calc R . .
C21B C 0.36548(10) 0.79917(19) 0.13078(5) 0.0206(3) Uani 1 1 d . . .
C22B C 0.29115(10) 0.86039(19) 0.13085(6) 0.0215(3) Uani 1 1 d . A .
H22B H 0.2827 0.9648 0.1211 0.026 Uiso 1 1 calc R . .
C23B C 0.23032(10) 0.77091(19) 0.14486(5) 0.0217(3) Uani 1 1 d . . .
H23B H 0.1803 0.8143 0.1453 0.026 Uiso 1 1 calc R A .
C24B C 0.49885(10) 0.8434(2) 0.12095(6) 0.0283(4) Uani 1 1 d . . .
H24D H 0.5344 0.9251 0.1110 0.042 Uiso 1 1 d R A .
H24E H 0.5055 0.7505 0.1019 0.042 Uiso 1 1 d R . .
H24F H 0.5094 0.8165 0.1527 0.042 Uiso 1 1 d R . .

loop_
_atom_site_aniso_label
_atom_site_aniso_U_11
_atom_site_aniso_U_22
_atom_site_aniso_U_33
_atom_site_aniso_U_23
_atom_site_aniso_U_13
_atom_site_aniso_U_12
O1A 0.0205(7) 0.0212(6) 0.0314(7) 0.0043(5) 0.0012(5) 0.0038(5)
O2A 0.0142(6) 0.0252(6) 0.0324(6) 0.0062(5) 0.0008(5) 0.0007(5)
O3A 0.0265(7) 0.0195(6) 0.0399(7) 0.0077(5) -0.0032(5) -0.0029(5)
O4A 0.0255(7) 0.0252(6) 0.0217(6) 0.0030(5) -0.0040(5) 0.0011(5)
O5A 0.0417(8) 0.0208(6) 0.0274(7) -0.0017(5) 0.0086(5) -0.0105(5)
O6A 0.0339(7) 0.0193(6) 0.0198(6) -0.0031(5) 0.0046(5) -0.0043(5)
O7A 0.0240(7) 0.0191(6) 0.0302(7) -0.0044(5) 0.0010(5) 0.0037(5)
N1A 0.0156(8) 0.0175(7) 0.0218(7) 0.0031(5) 0.0009(5) -0.0003(5)
C1A 0.0167(9) 0.0164(8) 0.0231(8) 0.0005(6) 0.0020(6) -0.0022(6)
C2A 0.0175(9) 0.0177(7) 0.0190(8) -0.0022(6) -0.0001(6) -0.0032(6)
C3A 0.0126(8) 0.0174(8) 0.0232(8) -0.0023(6) -0.0019(6) -0.0031(6)
C4A 0.0166(9) 0.0186(8) 0.0207(8) -0.0002(6) -0.0014(6) -0.0022(6)
C5A 0.0211(9) 0.0249(9) 0.0245(9) 0.0026(7) -0.0016(6) 0.0032(7)
C6A 0.0278(11) 0.0288(10) 0.0251(9) 0.0076(7) -0.0024(7) 0.0033(7)
C7A 0.0268(10) 0.0307(9) 0.0212(9) 0.0039(7) 0.0015(7) -0.0017(7)
C8A 0.0185(10) 0.0251(9) 0.0243(8) 0.0004(7) 0.0001(6) 0.0000(7)
C9A 0.0162(9) 0.0187(8) 0.0222(8) 0.0018(6) -0.0035(6) -0.0027(6)
C10A 0.0181(9) 0.0188(8) 0.0197(8) -0.0018(6) -0.0004(6) -0.0011(6)
C11A 0.0143(9) 0.0321(10) 0.0405(10) 0.0067(8) 0.0005(7) 0.0003(7)
C12A 0.0193(9) 0.0196(8) 0.0257(9) -0.0022(6) 0.0004(6) -0.0014(6)
C13A 0.0161(9) 0.0219(8) 0.0247(8) 0.0034(6) 0.0022(6) -0.0010(6)
C14A 0.0429(12) 0.0313(10) 0.0251(9) 0.0087(8) -0.0074(8) 0.0014(8)
C15A 0.0527(15) 0.0455(12) 0.0350(11) 0.0109(9) -0.0141(10) -0.0068(10)
C16A 0.0204(9) 0.0175(8) 0.0221(8) 0.0000(6) 0.0005(6) -0.0009(6)
C17A 0.0564(14) 0.0318(11) 0.0257(10) -0.0045(8) 0.0152(9) -0.0074(9)
C18A 0.0195(9) 0.0193(8) 0.0164(7) 0.0006(6) 0.0000(6) -0.0004(6)
C19A 0.0211(9) 0.0154(8) 0.0205(8) -0.0014(6) -0.0012(6) -0.0006(6)
C20A 0.0167(9) 0.0192(8) 0.0213(8) -0.0015(6) 0.0000(6) -0.0015(6)
C21A 0.0214(9) 0.0171(8) 0.0156(7) 0.0026(6) -0.0003(6) 0.0024(6)
C22A 0.0283(10) 0.0136(7) 0.0213(8) -0.0016(6) -0.0018(7) -0.0020(6)
C23A 0.0195(9) 0.0197(8) 0.0202(8) 0.0028(6) -0.0017(6) -0.0036(6)
C24A 0.0215(10) 0.0249(9) 0.0347(10) -0.0021(8) -0.0004(7) 0.0060(7)
O1B 0.0215(7) 0.0233(6) 0.0354(7) -0.0069(5) 0.0008(5) -0.0034(5)
O2B 0.0150(6) 0.0249(6) 0.0339(6) -0.0072(5) 0.0003(5) 0.0006(5)
O3B 0.0243(7) 0.0270(7) 0.0641(9) -0.0230(7) -0.0023(6) 0.0016(5)
O4B 0.0324(7) 0.0426(7) 0.0265(6) -0.0150(6) -0.0105(5) 0.0100(6)
O5B 0.0418(8) 0.0205(6) 0.0255(6) -0.0002(5) 0.0071(5) 0.0092(5)
O6B 0.0441(8) 0.0211(6) 0.0208(6) 0.0017(5) 0.0047(5) 0.0077(5)
O7B 0.0247(7) 0.0195(6) 0.0313(7) 0.0039(5) 0.0005(5) -0.0044(5)
N1B 0.0168(7) 0.0188(7) 0.0228(7) -0.0047(5) -0.0006(5) 0.0005(5)
C1B 0.0164(9) 0.0186(8) 0.0225(8) -0.0039(6) 0.0013(6) 0.0012(6)
C2B 0.0149(9) 0.0172(8) 0.0220(8) 0.0015(6) -0.0026(6) 0.0039(6)
C3B 0.0174(9) 0.0194(8) 0.0177(7) 0.0002(6) -0.0031(6) 0.0034(6)
C4B 0.0183(9) 0.0173(8) 0.0213(8) 0.0009(6) -0.0012(6) 0.0025(6)
C5B 0.0188(9) 0.0239(9) 0.0256(9) -0.0033(7) -0.0018(7) -0.0032(7)
C6B 0.0276(11) 0.0284(10) 0.0257(9) -0.0105(7) -0.0026(7) -0.0015(7)
C7B 0.0231(10) 0.0319(10) 0.0193(8) -0.0056(7) 0.0021(6) 0.0015(7)
C8B 0.0186(9) 0.0260(9) 0.0245(8) -0.0008(7) 0.0001(6) -0.0013(7)
C9B 0.0163(9) 0.0187(8) 0.0191(8) -0.0022(6) -0.0028(6) 0.0029(6)
C10B 0.0196(9) 0.0181(8) 0.0223(8) 0.0007(6) -0.0004(6) 0.0001(6)
C11B 0.0151(10) 0.0331(10) 0.0389(10) -0.0050(8) 0.0020(7) -0.0007(7)
C12B 0.0218(9) 0.0191(8) 0.0287(9) 0.0035(7) 0.0034(7) 0.0016(6)
C13B 0.0173(9) 0.0266(9) 0.0367(10) -0.0130(8) 0.0003(7) 0.0007(7)
C14B 0.041(2) 0.039(2) 0.0152(16) -0.0023(15) -0.0037(14) -0.0021(17)
C15B 0.033(2) 0.038(3) 0.0266(19) -0.0038(17) -0.0035(15) -0.0050(17)
C14' 0.034(3) 0.025(2) 0.019(2) -0.0041(16) -0.0071(18) -0.0004(18)
C15' 0.050(3) 0.037(3) 0.034(3) -0.008(2) -0.023(3) 0.002(2)
C16B 0.0232(9) 0.0180(8) 0.0228(8) -0.0005(6) -0.0016(7) 0.0015(6)
C17B 0.0820(18) 0.0346(11) 0.0241(10) 0.0061(8) 0.0164(10) 0.0170(11)
C18B 0.0198(9) 0.0173(8) 0.0177(8) -0.0022(6) 0.0002(6) 0.0005(6)
C19B 0.0226(9) 0.0151(8) 0.0210(8) 0.0035(6) -0.0007(6) 0.0015(6)
C20B 0.0191(9) 0.0201(8) 0.0225(8) 0.0013(6) -0.0002(6) 0.0030(6)
C21B 0.0245(9) 0.0192(8) 0.0182(8) 0.0015(6) 0.0001(6) -0.0038(6)
C22B 0.0262(10) 0.0143(8) 0.0240(8) -0.0004(7) -0.0029(7) 0.0032(6)
C23B 0.0212(9) 0.0202(8) 0.0235(8) -0.0023(7) -0.0015(6) 0.0051(7)
C24B 0.0234(10) 0.0271(9) 0.0344(10) 0.0045(7) -0.0021(7) -0.0068(7)

loop_
_atom_type_symbol
_atom_type_description
_atom_type_scat_dispersion_real
_atom_type_scat_dispersion_imag
_atom_type_scat_source
C C 0.0033 0.0016 'International Tables Vol C Tables 4.2.6.8 and 6.1.1.4'
H H 0.0000 0.0000 'International Tables Vol C Tables 4.2.6.8 and 6.1.1.4'
N N 0.0061 0.0033 'International Tables Vol C Tables 4.2.6.8 and 6.1.1.4'
O O 0.0106 0.0060 'International Tables Vol C Tables 4.2.6.8 and 6.1.1.4'

loop_
_geom_angle_atom_site_label_1
_geom_angle_atom_site_label_2
_geom_angle_atom_site_label_3
_geom_angle
C10A O2A C11A 113.79(13)
C13A O4A C14A 114.86(14)
C16A O6A C17A 115.05(13)
C21A O7A C24A 117.24(13)
C10A N1A C9A 123.59(13)
C10A N1A C1A 119.72(13)
C9A N1A C1A 116.09(13)
N1A C1A C12A 110.43(13)
N1A C1A C2A 106.73(12)
C12A C1A C2A 111.47(13)
N1A C1A C13A 110.87(13)
C12A C1A C13A 108.87(13)
C2A C1A C13A 108.45(13)
C3A C2A C16A 122.28(14)
C3A C2A C1A 121.09(14)
C16A C2A C1A 116.33(13)
C2A C3A C4A 119.22(14)
C2A C3A C18A 121.44(15)
C4A C3A C18A 118.97(14)
C9A C4A C5A 118.46(15)
C9A C4A C3A 119.41(14)
C5A C4A C3A 122.09(15)
C6A C5A C4A 121.03(16)
C6A C5A H5A 119.5
C4A C5A H5A 119.5
C5A C6A C7A 119.71(16)
C5A C6A H6A 120.1
C7A C6A H6A 120.1
C6A C7A C8A 120.16(16)
C6A C7A H7A 119.9
C8A C7A H7A 119.9
C9A C8A C7A 120.27(16)
C9A C8A H8A 119.9
C7A C8A H8A 119.9
C8A C9A C4A 120.25(15)
C8A C9A N1A 121.92(15)
C4A C9A N1A 117.75(14)
O1A C10A O2A 123.78(15)
O1A C10A N1A 123.94(15)
O2A C10A N1A 112.26(14)
O2A C11A H11A 109.5
O2A C11A H11B 109.5
H11A C11A H11B 109.5
O2A C11A H11C 109.5
H11A C11A H11C 109.5
H11B C11A H11C 109.5
C1A C12A H12A 109.5
C1A C12A H12B 109.5
H12A C12A H12B 109.5
C1A C12A H12C 109.5
H12A C12A H12C 109.5
H12B C12A H12C 109.5
O3A C13A O4A 125.91(16)
O3A C13A C1A 123.89(15)
O4A C13A C1A 109.95(13)
O4A C14A C15A 107.55(15)
O4A C14A H14A 110.2
C15A C14A H14A 110.2
O4A C14A H14B 110.2
C15A C14A H14B 110.2
H14A C14A H14B 108.5
C14A C15A H15A 109.5
C14A C15A H15B 109.5
H15A C15A H15B 109.5
C14A C15A H15C 109.5
H15A C15A H15C 109.5
H15B C15A H15C 109.5
O5A C16A O6A 124.20(15)
O5A C16A C2A 122.68(15)
O6A C16A C2A 113.06(13)
O6A C17A H17A 109.5
O6A C17A H17B 109.5
H17A C17A H17B 109.5
O6A C17A H17C 109.5
H17A C17A H17C 109.5
H17B C17A H17C 109.5
C19A C18A C23A 118.79(15)
C19A C18A C3A 118.78(14)
C23A C18A C3A 122.38(14)
C18A C19A C20A 121.64(15)
C18A C19A H19A 119.2
C20A C19A H19A 119.2
C19A C20A C21A 119.05(15)
C19A C20A H20A 120.5
C21A C20A H20A 120.5
O7A C21A C20A 124.17(15)
O7A C21A C22A 115.99(14)
C20A C21A C22A 119.84(15)
C23A C22A C21A 120.40(15)
C23A C22A H22A 119.8
C21A C22A H22A 119.8
C22A C23A C18A 120.26(15)
C22A C23A H23A 119.9
C18A C23A H23A 119.9
O7A C24A H24A 109.5
O7A C24A H24B 109.5
H24A C24A H24B 109.5
O7A C24A H24C 109.5
H24A C24A H24C 109.5
H24B C24A H24C 109.5
C10B O2B C11B 113.94(13)
C13B O4B C14B 126.2(2)
C13B O4B C14' 106.2(2)
C16B O6B C17B 115.45(14)
C21B O7B C24B 116.52(13)
C10B N1B C9B 123.90(13)
C10B N1B C1B 119.08(13)
C9B N1B C1B 116.44(13)
N1B C1B C12B 110.65(13)
N1B C1B C2B 106.76(12)
C12B C1B C2B 111.45(13)
N1B C1B C13B 111.35(13)
C12B C1B C13B 108.56(13)
C2B C1B C13B 108.06(13)
C3B C2B C16B 122.09(14)
C3B C2B C1B 121.81(14)
C16B C2B C1B 115.98(13)
C2B C3B C4B 119.15(14)
C2B C3B C18B 121.25(14)
C4B C3B C18B 119.19(13)
C5B C4B C9B 118.70(15)
C5B C4B C3B 122.42(15)
C9B C4B C3B 118.83(14)
C6B C5B C4B 121.19(16)
C6B C5B H5B 119.4
C4B C5B H5B 119.4
C7B C6B C5B 119.39(16)
C7B C6B H6B 120.3
C5B C6B H6B 120.3
C6B C7B C8B 120.83(16)
C6B C7B H7B 119.6
C8B C7B H7B 119.6
C7B C8B C9B 119.96(16)
C7B C8B H8B 120.0
C9B C8B H8B 120.0
C8B C9B C4B 119.81(15)
C8B C9B N1B 122.05(15)
C4B C9B N1B 118.06(14)
O1B C10B O2B 123.81(16)
O1B C10B N1B 124.02(15)
O2B C10B N1B 112.17(14)
O2B C11B H11D 109.5
O2B C11B H11E 109.5
H11D C11B H11E 109.5
O2B C11B H11F 109.5
H11D C11B H11F 109.5
H11E C11B H11F 109.5
C1B C12B H12D 109.5
C1B C12B H12E 109.5
H12D C12B H12E 109.5
C1B C12B H12F 109.5
H12D C12B H12F 109.5
H12E C12B H12F 109.5
O3B C13B O4B 125.64(17)
O3B C13B C1B 124.53(17)
O4B C13B C1B 109.49(14)
C15B C14B O4B 106.2(2)
C15B C14B H14C 110.5
O4B C14B H14C 110.5
C15B C14B H14D 110.5
O4B C14B H14D 110.5
H14C C14B H14D 108.7
C14B C15B H15D 109.5
C14B C15B H15E 109.5
H15D C15B H15E 109.5
C14B C15B H15F 109.5
H15D C15B H15F 109.5
H15E C15B H15F 109.5
C15' C14' O4B 104.3(3)
C15' C14' H14E 110.9
O4B C14' H14E 110.9
C15' C14' H14F 110.9
O4B C14' H14F 110.9
H14E C14' H14F 108.9
C14' C15' H15G 109.5
C14' C15' H15H 109.5
H15G C15' H15H 109.5
C14' C15' H15I 109.5
H15G C15' H15I 109.5
H15H C15' H15I 109.5
O5B C16B O6B 124.39(16)
O5B C16B C2B 123.22(15)
O6B C16B C2B 112.32(13)
O6B C17B H17D 109.5
O6B C17B H17E 109.5
H17D C17B H17E 109.5
O6B C17B H17F 109.5
H17D C17B H17F 109.5
H17E C17B H17F 109.5
C19B C18B C23B 118.33(15)
C19B C18B C3B 119.21(15)
C23B C18B C3B 122.46(14)
C18B C19B C20B 122.05(15)
C18B C19B H19B 119.0
C20B C19B H19B 119.0
C21B C20B C19B 118.99(15)
C21B C20B H20B 120.5
C19B C20B H20B 120.5
O7B C21B C20B 124.32(15)
O7B C21B C22B 115.89(14)
C20B C21B C22B 119.79(15)
C23B C22B C21B 120.62(15)
C23B C22B H22B 119.7
C21B C22B H22B 119.7
C22B C23B C18B 120.21(15)
C22B C23B H23B 119.9
C18B C23B H23B 119.9
O7B C24B H24D 109.5
O7B C24B H24E 109.5
H24D C24B H24E 109.5
O7B C24B H24F 109.5
H24D C24B H24F 109.5
H24E C24B H24F 109.5

loop_
_geom_bond_atom_site_label_1
_geom_bond_atom_site_label_2
_geom_bond_distance
O1A C10A 1.209(2)
O2A C10A 1.338(2)
O2A C11A 1.437(2)
O3A C13A 1.195(2)
O4A C13A 1.329(2)
O4A C14A 1.465(2)
O5A C16A 1.2047(19)
O6A C16A 1.329(2)
O6A C17A 1.447(2)
O7A C21A 1.3623(19)
O7A C24A 1.424(2)
N1A C10A 1.370(2)
N1A C9A 1.431(2)
N1A C1A 1.488(2)
C1A C12A 1.526(2)
C1A C2A 1.535(2)
C1A C13A 1.552(2)
C2A C3A 1.350(2)
C2A C16A 1.488(2)
C3A C4A 1.463(2)
C3A C18A 1.492(2)
C4A C9A 1.402(2)
C4A C5A 1.402(2)
C5A C6A 1.382(2)
C5A H5A 0.9500
C6A C7A 1.386(3)
C6A H6A 0.9500
C7A C8A 1.388(2)
C7A H7A 0.9500
C8A C9A 1.385(2)
C8A H8A 0.9500
C11A H11A 0.9800
C11A H11B 0.9800
C11A H11C 0.9800
C12A H12A 0.9800
C12A H12B 0.9800
C12A H12C 0.9800
C14A C15A 1.482(3)
C14A H14A 0.9900
C14A H14B 0.9900
C15A H15A 0.9800
C15A H15B 0.9800
C15A H15C 0.9800
C17A H17A 0.9800
C17A H17B 0.9800
C17A H17C 0.9800
C18A C19A 1.382(2)
C18A C23A 1.399(2)
C19A C20A 1.391(2)
C19A H19A 0.9500
C20A C21A 1.391(2)
C20A H20A 0.9500
C21A C22A 1.394(2)
C22A C23A 1.382(2)
C22A H22A 0.9500
C23A H23A 0.9500
C24A H24A 0.9800
C24A H24B 0.9800
C24A H24C 0.9800
O1B C10B 1.206(2)
O2B C10B 1.339(2)
O2B C11B 1.437(2)
O3B C13B 1.200(2)
O4B C13B 1.334(2)
O4B C14B 1.487(3)
O4B C14' 1.499(3)
O5B C16B 1.2073(19)
O6B C16B 1.329(2)
O6B C17B 1.449(2)
O7B C21B 1.368(2)
O7B C24B 1.429(2)
N1B C10B 1.372(2)
N1B C9B 1.428(2)
N1B C1B 1.485(2)
C1B C12B 1.525(2)
C1B C2B 1.530(2)
C1B C13B 1.546(2)
C2B C3B 1.345(2)
C2B C16B 1.491(2)
C3B C4B 1.467(2)
C3B C18B 1.490(2)
C4B C5B 1.396(2)
C4B C9B 1.404(2)
C5B C6B 1.383(2)
C5B H5B 0.9500
C6B C7B 1.382(3)
C6B H6B 0.9500
C7B C8B 1.382(2)
C7B H7B 0.9500
C8B C9B 1.395(2)
C8B H8B 0.9500
C11B H11D 0.9800
C11B H11E 0.9800
C11B H11F 0.9800
C12B H12D 0.9800
C12B H12E 0.9800
C12B H12F 0.9800
C14B C15B 1.477(4)
C14B H14C 0.9900
C14B H14D 0.9900
C15B H15D 0.9800
C15B H15E 0.9800
C15B H15F 0.9800
C14' C15' 1.479(4)
C14' H14E 0.9900
C14' H14F 0.9900
C15' H15G 0.9800
C15' H15H 0.9800
C15' H15I 0.9800
C17B H17D 0.9800
C17B H17E 0.9800
C17B H17F 0.9800
C18B C19B 1.385(2)
C18B C23B 1.406(2)
C19B C20B 1.388(2)
C19B H19B 0.9500
C20B C21B 1.386(2)
C20B H20B 0.9500
C21B C22B 1.401(2)
C22B C23B 1.374(2)
C22B H22B 0.9500
C23B H23B 0.9500
C24B H24D 0.9800
C24B H24E 0.9800
C24B H24F 0.9800

loop_
_geom_torsion_atom_site_label_1
_geom_torsion_atom_site_label_2
_geom_torsion_atom_site_label_3
_geom_torsion_atom_site_label_4
_geom_torsion
C10A N1A C1A C12A -101.08(16)
C9A N1A C1A C12A 70.40(17)
C10A N1A C1A C2A 137.60(14)
C9A N1A C1A C2A -50.92(17)
C10A N1A C1A C13A 19.68(19)
C9A N1A C1A C13A -168.85(13)
N1A C1A C2A C3A 35.58(19)
C12A C1A C2A C3A -85.08(18)
C13A C1A C2A C3A 155.08(14)
N1A C1A C2A C16A -150.61(13)
C12A C1A C2A C16A 88.73(17)
C13A C1A C2A C16A -31.11(18)
C16A C2A C3A C4A -178.45(14)
C1A C2A C3A C4A -5.0(2)
C16A C2A C3A C18A -5.5(2)
C1A C2A C3A C18A 167.95(14)
C2A C3A C4A C9A -13.8(2)
C18A C3A C4A C9A 173.10(14)
C2A C3A C4A C5A 164.03(16)
C18A C3A C4A C5A -9.1(2)
C9A C4A C5A C6A 0.7(2)
C3A C4A C5A C6A -177.12(16)
C4A C5A C6A C7A 1.7(3)
C5A C6A C7A C8A -1.5(3)
C6A C7A C8A C9A -1.2(3)
C7A C8A C9A C4A 3.6(2)
C7A C8A C9A N1A -179.65(15)
C5A C4A C9A C8A -3.4(2)
C3A C4A C9A C8A 174.51(14)
C5A C4A C9A N1A 179.78(14)
C3A C4A C9A N1A -2.3(2)
C10A N1A C9A C8A 31.4(2)
C1A N1A C9A C8A -139.76(16)
C10A N1A C9A C4A -151.85(15)
C1A N1A C9A C4A 37.0(2)
C11A O2A C10A O1A 3.7(2)
C11A O2A C10A N1A -177.87(14)
C9A N1A C10A O1A -162.87(16)
C1A N1A C10A O1A 7.9(2)
C9A N1A C10A O2A 18.7(2)
C1A N1A C10A O2A -170.45(13)
C14A O4A C13A O3A 10.2(2)
C14A O4A C13A C1A -175.38(14)
N1A C1A C13A O3A -120.72(17)
C12A C1A C13A O3A 1.0(2)
C2A C1A C13A O3A 122.41(17)
N1A C1A C13A O4A 64.77(17)
C12A C1A C13A O4A -173.56(12)
C2A C1A C13A O4A -52.11(17)
C13A O4A C14A C15A 163.62(16)
C17A O6A C16A O5A -4.2(3)
C17A O6A C16A C2A 178.66(15)
C3A C2A C16A O5A 129.11(18)
C1A C2A C16A O5A -44.6(2)
C3A C2A C16A O6A -53.7(2)
C1A C2A C16A O6A 132.58(15)
C2A C3A C18A C19A -61.9(2)
C4A C3A C18A C19A 111.04(17)
C2A C3A C18A C23A 120.55(17)
C4A C3A C18A C23A -66.5(2)
C23A C18A C19A C20A 0.7(2)
C3A C18A C19A C20A -176.88(15)
C18A C19A C20A C21A -0.6(2)
C24A O7A C21A C20A -9.2(2)
C24A O7A C21A C22A 171.09(14)
C19A C20A C21A O7A 179.90(14)
C19A C20A C21A C22A -0.3(2)
O7A C21A C22A C23A -179.09(14)
C20A C21A C22A C23A 1.1(2)
C21A C22A C23A C18A -1.0(2)
C19A C18A C23A C22A 0.1(2)
C3A C18A C23A C22A 177.59(15)
C10B N1B C1B C12B -100.10(16)
C9B N1B C1B C12B 71.53(17)
C10B N1B C1B C2B 138.45(14)
C9B N1B C1B C2B -49.91(17)
C10B N1B C1B C13B 20.7(2)
C9B N1B C1B C13B -167.65(14)
N1B C1B C2B C3B 34.00(19)
C12B C1B C2B C3B -86.93(18)
C13B C1B C2B C3B 153.88(15)
N1B C1B C2B C16B -149.98(13)
C12B C1B C2B C16B 89.08(16)
C13B C1B C2B C16B -30.11(18)
C16B C2B C3B C4B -179.39(14)
C1B C2B C3B C4B -3.6(2)
C16B C2B C3B C18B -6.8(2)
C1B C2B C3B C18B 168.93(14)
C2B C3B C4B C5B 163.30(15)
C18B C3B C4B C5B -9.4(2)
C2B C3B C4B C9B -14.3(2)
C18B C3B C4B C9B 173.03(14)
C9B C4B C5B C6B 0.6(2)
C3B C4B C5B C6B -177.00(15)
C4B C5B C6B C7B 2.0(3)
C5B C6B C7B C8B -1.7(3)
C6B C7B C8B C9B -1.1(3)
C7B C8B C9B C4B 3.7(2)
C7B C8B C9B N1B -179.78(15)
C5B C4B C9B C8B -3.4(2)
C3B C4B C9B C8B 174.27(14)
C5B C4B C9B N1B 179.93(14)
C3B C4B C9B N1B -2.4(2)
C10B N1B C9B C8B 31.5(2)
C1B N1B C9B C8B -139.72(16)
C10B N1B C9B C4B -151.92(15)
C1B N1B C9B C4B 36.89(19)
C11B O2B C10B O1B 3.4(2)
C11B O2B C10B N1B -177.43(14)
C9B N1B C10B O1B -162.51(16)
C1B N1B C10B O1B 8.5(2)
C9B N1B C10B O2B 18.3(2)
C1B N1B C10B O2B -170.72(13)
C14B O4B C13B O3B -4.1(3)
C14' O4B C13B O3B 16.8(3)
C14B O4B C13B C1B 169.4(2)
C14' O4B C13B C1B -169.7(3)
N1B C1B C13B O3B -120.57(18)
C12B C1B C13B O3B 1.5(2)
C2B C1B C13B O3B 122.49(19)
N1B C1B C13B O4B 65.85(18)
C12B C1B C13B O4B -172.11(14)
C2B C1B C13B O4B -51.09(17)
C13B O4B C14B C15B 100.6(4)
C14' O4B C14B C15B 52.4(4)
C13B O4B C14' C15' 165.0(5)
C14B O4B C14' C15' -53.8(5)
C17B O6B C16B O5B -1.5(3)
C17B O6B C16B C2B -178.66(17)
C3B C2B C16B O5B 130.41(18)
C1B C2B C16B O5B -45.6(2)
C3B C2B C16B O6B -52.4(2)
C1B C2B C16B O6B 131.57(15)
C2B C3B C18B C19B -61.8(2)
C4B C3B C18B C19B 110.76(17)
C2B C3B C18B C23B 118.85(18)
C4B C3B C18B C23B -68.6(2)
C23B C18B C19B C20B 0.5(2)
C3B C18B C19B C20B -178.87(15)
C18B C19B C20B C21B -0.1(3)
C24B O7B C21B C20B -6.6(2)
C24B O7B C21B C22B 173.99(14)
C19B C20B C21B O7B 179.64(15)
C19B C20B C21B C22B -1.0(2)
O7B C21B C22B C23B -178.92(15)
C20B C21B C22B C23B 1.6(3)
C21B C22B C23B C18B -1.2(2)
C19B C18B C23B C22B 0.1(2)
C3B C18B C23B C22B 179.51(15)
